data_4068224
loop_
_publ_author_name
'Wang, Yuzhong'
'Abraham, Mariham Y.'
'Gilliard, Robert J.'
'Wei, Pingrong'
'Smith, Jared C.'
'Robinson, Gregory H.'

_publ_section_title
;
 From Anionic N-Heterocyclic Dicarbenes to Abnormal Carbene--Borane
 Complexes: A Logical Synthetic Route
;
_journal_issue 3
_journal_name_full Organometallics
_journal_page_first 791
_journal_paper_doi 10.1021/om201259d
_journal_volume 31
_journal_year 2012
_chemical_formula_sum 'C33 H51 B N2'
_chemical_formula_weight 486.57
_chemical_name_systematic
; 
 ? 
;
_space_group_IT_number 2
_symmetry_cell_setting triclinic
_symmetry_space_group_name_Hall '-P 1'
_symmetry_space_group_name_H-M 'P -1'
_atom_sites_solution_hydrogens geom
_atom_sites_solution_primary direct
_atom_sites_solution_secondary difmap
_audit_creation_method SHELXL-97
_cell_angle_alpha 79.110(2)
_cell_angle_beta 81.492(2)
_cell_angle_gamma 72.090(2)
_cell_formula_units_Z 4
_cell_length_a 11.2979(14)
_cell_length_b 15.4458(19)
_cell_length_c 19.384(2)
_cell_measurement_reflns_used 5353
_cell_measurement_temperature 296(2)
_cell_measurement_theta_max 21.812
_cell_measurement_theta_min 2.274
_cell_volume 3146.1(6)
_computing_structure_refinement 'SHELXL-97 (Sheldrick, 2008)'
_computing_structure_solution 'SHELXS-97 (Sheldrick, 2008)'
_diffrn_ambient_temperature 296(2)
_diffrn_measured_fraction_theta_full 1.000
_diffrn_measured_fraction_theta_max 1.000
_diffrn_measurement_device_type 'BRUKER SMART APEX II'
_diffrn_measurement_method 'OMEGA SCAN'
_diffrn_radiation_monochromator graphite
_diffrn_radiation_source 'fine-focus sealed tube'
_diffrn_radiation_type MoK\a
_diffrn_radiation_wavelength 0.71073
_diffrn_reflns_av_R_equivalents 0.0494
_diffrn_reflns_av_sigmaI/netI 0.0565
_diffrn_reflns_limit_h_max 13
_diffrn_reflns_limit_h_min -13
_diffrn_reflns_limit_k_max 19
_diffrn_reflns_limit_k_min -19
_diffrn_reflns_limit_l_max 23
_diffrn_reflns_limit_l_min -23
_diffrn_reflns_number 37009
_diffrn_reflns_theta_full 26.02
_diffrn_reflns_theta_max 26.02
_diffrn_reflns_theta_min 2.01
_exptl_absorpt_coefficient_mu 0.058
_exptl_absorpt_correction_T_max 0.9942
_exptl_absorpt_correction_T_min 0.9805
_exptl_absorpt_correction_type multi-scan
_exptl_absorpt_process_details 'BRUKER SADABS'
_exptl_crystal_colour colorless
_exptl_crystal_density_diffrn 1.027
_exptl_crystal_density_method 'not measured'
_exptl_crystal_description plate
_exptl_crystal_F_000 1072
_exptl_crystal_size_max 0.34
_exptl_crystal_size_mid 0.32
_exptl_crystal_size_min 0.10
_refine_diff_density_max 0.162
_refine_diff_density_min -0.237
_refine_diff_density_rms 0.031
_refine_ls_extinction_method none
_refine_ls_goodness_of_fit_ref 1.004
_refine_ls_hydrogen_treatment mixed
_refine_ls_matrix_type full
_refine_ls_number_parameters 712
_refine_ls_number_reflns 12368
_refine_ls_number_restraints 120
_refine_ls_restrained_S_all 1.114
_refine_ls_R_factor_all 0.1201
_refine_ls_R_factor_gt 0.0548
_refine_ls_shift/su_max 0.000
_refine_ls_shift/su_mean 0.000
_refine_ls_structure_factor_coef Fsqd
_refine_ls_weighting_details 'calc w=1/[\s^2^(Fo^2^)+(0.0745P)^2^+0.1182P] where P=(Fo^2^+2Fc^2^)/3'
_refine_ls_weighting_scheme calc
_refine_ls_wR_factor_gt 0.1301
_refine_ls_wR_factor_ref 0.1592
_reflns_number_gt 6549
_reflns_number_total 12368
_reflns_threshold_expression >2sigma(I)
_cod_data_source_file om201259d_si_004.cif
_cod_data_source_block j1
_cod_original_cell_volume 3146.2(7)
_cod_original_sg_symbol_H-M P-1
_cod_database_code 4068224

loop_
_symmetry_equiv_pos_as_xyz
'x, y, z'
'-x, -y, -z'

loop_
_atom_site_label
_atom_site_type_symbol
_atom_site_fract_x
_atom_site_fract_y
_atom_site_fract_z
_atom_site_U_iso_or_equiv
_atom_site_adp_type
_atom_site_occupancy
_atom_site_symmetry_multiplicity
_atom_site_calc_flag
_atom_site_refinement_flags
_atom_site_disorder_assembly
_atom_site_disorder_group
B1 B 0.4425(3) 0.21706(19) 0.19364(15) 0.0538(7) Uani 1 1 d . . .
B2 B 0.1514(3) 0.7932(2) 0.27325(19) 0.0670(9) Uani 1 1 d D . .
N1 N 0.66309(15) 0.03983(11) 0.32240(9) 0.0424(4) Uani 1 1 d . . .
N2 N 0.66144(15) 0.07345(11) 0.20953(9) 0.0403(4) Uani 1 1 d . . .
N3 N 0.10739(16) 0.56180(12) 0.25450(9) 0.0429(4) Uani 1 1 d . A .
N4 N 0.26566(15) 0.61243(11) 0.25172(8) 0.0399(4) Uani 1 1 d . . .
C1 C 0.7258(2) 0.01989(15) 0.26147(11) 0.0431(5) Uani 1 1 d . . .
H1 H 0.8045(19) -0.0262(14) 0.2577(10) 0.040(5) Uiso 1 1 d . . .
C2 C 0.5550(2) 0.10901(15) 0.30745(12) 0.0482(6) Uani 1 1 d . . .
H2 H 0.4943 0.1356 0.3413 0.058 Uiso 1 1 calc R . .
C3 C 0.54925(19) 0.13313(14) 0.23628(11) 0.0433(5) Uani 1 1 d . . .
C4 C 0.70760(19) 0.06082(14) 0.13676(11) 0.0423(5) Uani 1 1 d . . .
C5 C 0.6723(2) -0.00346(15) 0.10894(12) 0.0519(6) Uani 1 1 d . . .
C6 C 0.7243(3) -0.01925(18) 0.04106(14) 0.0652(7) Uani 1 1 d . . .
H6 H 0.7034 -0.0617 0.0205 0.078 Uiso 1 1 calc R . .
C7 C 0.8053(3) 0.02640(19) 0.00428(13) 0.0706(8) Uani 1 1 d . . .
H7 H 0.8383 0.0149 -0.0411 0.085 Uiso 1 1 calc R . .
C8 C 0.8390(2) 0.08897(18) 0.03301(12) 0.0629(7) Uani 1 1 d . . .
H8 H 0.8947 0.1191 0.0069 0.075 Uiso 1 1 calc R . .
C9 C 0.7911(2) 0.10804(15) 0.10067(11) 0.0486(6) Uani 1 1 d . . .
C10 C 0.8339(2) 0.17436(16) 0.13244(12) 0.0555(6) Uani 1 1 d . . .
H10 H 0.7736 0.1928 0.1726 0.067 Uiso 1 1 calc R . .
C11 C 0.8369(3) 0.26151(19) 0.08095(15) 0.0892(10) Uani 1 1 d . . .
H11A H 0.8630 0.3017 0.1037 0.134 Uiso 1 1 calc R . .
H11B H 0.7550 0.2921 0.0661 0.134 Uiso 1 1 calc R . .
H11C H 0.8947 0.2456 0.0406 0.134 Uiso 1 1 calc R . .
C12 C 0.9609(3) 0.1276(2) 0.16055(17) 0.0868(9) Uani 1 1 d . . .
H12A H 0.9858 0.1707 0.1808 0.130 Uiso 1 1 calc R . .
H12B H 1.0216 0.1066 0.1226 0.130 Uiso 1 1 calc R . .
H12C H 0.9554 0.0761 0.1960 0.130 Uiso 1 1 calc R . .
C13 C 0.5844(3) -0.05604(18) 0.14945(14) 0.0677(7) Uani 1 1 d . . .
H13 H 0.5405 -0.0239 0.1890 0.081 Uiso 1 1 calc R . .
C14 C 0.4856(3) -0.0597(2) 0.10465(19) 0.1036(11) Uani 1 1 d . . .
H14A H 0.4311 -0.0924 0.1329 0.155 Uiso 1 1 calc R . .
H14B H 0.5260 -0.0907 0.0653 0.155 Uiso 1 1 calc R . .
H14C H 0.4377 0.0018 0.0877 0.155 Uiso 1 1 calc R . .
C15 C 0.6560(3) -0.1526(2) 0.18002(19) 0.1047(11) Uani 1 1 d . . .
H15A H 0.5984 -0.1842 0.2061 0.157 Uiso 1 1 calc R . .
H15B H 0.7131 -0.1495 0.2109 0.157 Uiso 1 1 calc R . .
H15C H 0.7018 -0.1854 0.1424 0.157 Uiso 1 1 calc R . .
C16 C 0.70541(19) 0.00150(15) 0.39161(11) 0.0464(5) Uani 1 1 d . . .
C17 C 0.6785(2) -0.07868(16) 0.42648(13) 0.0571(6) Uani 1 1 d . . .
C18 C 0.7179(3) -0.1110(2) 0.49385(15) 0.0761(8) Uani 1 1 d . . .
H18 H 0.7015 -0.1641 0.5193 0.091 Uiso 1 1 calc R . .
C19 C 0.7798(3) -0.0663(2) 0.52299(15) 0.0841(9) Uani 1 1 d . . .
H19 H 0.8043 -0.0890 0.5683 0.101 Uiso 1 1 calc R . .
C20 C 0.8068(3) 0.0115(2) 0.48687(14) 0.0755(8) Uani 1 1 d . . .
H20 H 0.8505 0.0404 0.5076 0.091 Uiso 1 1 calc R . .
C21 C 0.7697(2) 0.04790(17) 0.41959(12) 0.0563(6) Uani 1 1 d . . .
C22 C 0.7990(2) 0.13471(18) 0.37995(14) 0.0641(7) Uani 1 1 d . . .
H22 H 0.7723 0.1445 0.3325 0.077 Uiso 1 1 calc R . .
C23 C 0.7258(3) 0.2187(2) 0.4135(2) 0.1199(13) Uani 1 1 d . . .
H23A H 0.7455 0.2722 0.3865 0.180 Uiso 1 1 calc R . .
H23B H 0.7475 0.2108 0.4608 0.180 Uiso 1 1 calc R . .
H23C H 0.6379 0.2265 0.4145 0.180 Uiso 1 1 calc R . .
C24 C 0.9386(3) 0.1238(3) 0.3710(2) 0.1082(12) Uani 1 1 d . . .
H24A H 0.9538 0.1796 0.3453 0.162 Uiso 1 1 calc R . .
H24B H 0.9812 0.0737 0.3455 0.162 Uiso 1 1 calc R . .
H24C H 0.9691 0.1114 0.4166 0.162 Uiso 1 1 calc R . .
C25 C 0.6109(3) -0.12957(18) 0.39451(15) 0.0732(8) Uani 1 1 d . . .
H25 H 0.5897 -0.0949 0.3480 0.088 Uiso 1 1 calc R . .
C26 C 0.6904(4) -0.2256(3) 0.3840(3) 0.1363(15) Uani 1 1 d . . .
H26A H 0.6434 -0.2548 0.3634 0.204 Uiso 1 1 calc R . .
H26B H 0.7141 -0.2609 0.4287 0.204 Uiso 1 1 calc R . .
H26C H 0.7640 -0.2221 0.3531 0.204 Uiso 1 1 calc R . .
C27 C 0.4908(3) -0.1351(3) 0.4380(3) 0.165(2) Uani 1 1 d . . .
H27A H 0.4501 -0.1674 0.4160 0.247 Uiso 1 1 calc R . .
H27B H 0.4370 -0.0741 0.4414 0.247 Uiso 1 1 calc R . .
H27C H 0.5086 -0.1674 0.4845 0.247 Uiso 1 1 calc R . .
C28 C 0.3216(2) 0.24711(18) 0.25132(14) 0.0694(7) Uani 1 1 d . . .
H28A H 0.3509 0.2586 0.2924 0.083 Uiso 1 1 calc R . .
H28B H 0.2661 0.3048 0.2309 0.083 Uiso 1 1 calc R . .
C29 C 0.2460(3) 0.1791(2) 0.27620(17) 0.0951(10) Uani 1 1 d . . .
H29A H 0.1782 0.2037 0.3097 0.143 Uiso 1 1 calc R . .
H29B H 0.2987 0.1220 0.2980 0.143 Uiso 1 1 calc R . .
H29C H 0.2134 0.1686 0.2365 0.143 Uiso 1 1 calc R . .
C30 C 0.5005(3) 0.30345(18) 0.16526(17) 0.0814(9) Uani 1 1 d . . .
H30A H 0.5680 0.2851 0.1289 0.098 Uiso 1 1 calc R . .
H30B H 0.4362 0.3539 0.1429 0.098 Uiso 1 1 calc R . .
C31 C 0.5503(3) 0.3399(2) 0.2191(2) 0.1003(11) Uani 1 1 d . . .
H31A H 0.5817 0.3902 0.1960 0.150 Uiso 1 1 calc R . .
H31B H 0.6166 0.2916 0.2407 0.150 Uiso 1 1 calc R . .
H31C H 0.4842 0.3608 0.2547 0.150 Uiso 1 1 calc R . .
C32 C 0.4038(3) 0.18276(19) 0.12803(14) 0.0733(8) Uani 1 1 d . . .
H32A H 0.4773 0.1661 0.0950 0.088 Uiso 1 1 calc R . .
H32B H 0.3782 0.1276 0.1460 0.088 Uiso 1 1 calc R . .
C33 C 0.2983(3) 0.2533(2) 0.08754(17) 0.1060(11) Uani 1 1 d . . .
H33A H 0.2820 0.2269 0.0502 0.159 Uiso 1 1 calc R . .
H33B H 0.3234 0.3076 0.0680 0.159 Uiso 1 1 calc R . .
H33C H 0.2240 0.2692 0.1193 0.159 Uiso 1 1 calc R . .
C34 C 0.2307(2) 0.53962(16) 0.24552(11) 0.0430(5) Uani 1 1 d . A .
H34 H 0.2853(18) 0.4834(14) 0.2367(10) 0.041(6) Uiso 1 1 d . . .
C35 C 0.0640(2) 0.65190(15) 0.26668(11) 0.0470(5) Uani 1 1 d . . .
H35 H -0.0199 0.6841 0.2747 0.056 Uiso 1 1 calc R A .
C36 C 0.16099(19) 0.68721(14) 0.26539(11) 0.0429(5) Uani 1 1 d . A .
C37 C 0.39686(19) 0.60700(14) 0.24842(12) 0.0441(5) Uani 1 1 d . A .
C38 C 0.4614(2) 0.62314(15) 0.18272(13) 0.0511(6) Uani 1 1 d . . .
C39 C 0.5874(2) 0.61547(19) 0.18253(17) 0.0712(8) Uani 1 1 d . A .
H39 H 0.6343 0.6260 0.1398 0.085 Uiso 1 1 calc R . .
C40 C 0.6437(3) 0.5929(2) 0.2438(2) 0.0843(9) Uani 1 1 d . . .
H40 H 0.7279 0.5889 0.2422 0.101 Uiso 1 1 calc R A .
C41 C 0.5777(3) 0.5761(2) 0.30734(18) 0.0792(8) Uani 1 1 d . A .
H41 H 0.6181 0.5597 0.3484 0.095 Uiso 1 1 calc R . .
C42 C 0.4506(2) 0.58310(17) 0.31184(13) 0.0568(6) Uani 1 1 d . . .
C43 C 0.3777(3) 0.5622(2) 0.38170(13) 0.0728(8) Uani 1 1 d . A .
H43 H 0.2888 0.5902 0.3754 0.087 Uiso 1 1 calc R . .
C44 C 0.4072(3) 0.6031(2) 0.44051(15) 0.1013(11) Uani 1 1 d . . .
H44A H 0.3577 0.5887 0.4834 0.152 Uiso 1 1 calc R A .
H44B H 0.3881 0.6687 0.4277 0.152 Uiso 1 1 calc R . .
H44C H 0.4942 0.5777 0.4475 0.152 Uiso 1 1 calc R . .
C45 C 0.3986(3) 0.4587(2) 0.40296(16) 0.0997(11) Uani 1 1 d . . .
H45A H 0.3775 0.4343 0.3659 0.150 Uiso 1 1 calc R A .
H45B H 0.3467 0.4474 0.4455 0.150 Uiso 1 1 calc R . .
H45C H 0.4847 0.4294 0.4108 0.150 Uiso 1 1 calc R . .
C46 C 0.4030(2) 0.64606(17) 0.11397(12) 0.0596(6) Uani 1 1 d . A .
H46 H 0.3125 0.6578 0.1253 0.072 Uiso 1 1 calc R . .
C47 C 0.4254(3) 0.7315(2) 0.06739(16) 0.0971(10) Uani 1 1 d . . .
H47A H 0.3861 0.7425 0.0246 0.146 Uiso 1 1 calc R A .
H47B H 0.5136 0.7224 0.0561 0.146 Uiso 1 1 calc R . .
H47C H 0.3907 0.7835 0.0919 0.146 Uiso 1 1 calc R . .
C48 C 0.4488(4) 0.5653(2) 0.07289(16) 0.1045(11) Uani 1 1 d . . .
H48A H 0.4097 0.5813 0.0297 0.157 Uiso 1 1 calc R A .
H48B H 0.4278 0.5127 0.1007 0.157 Uiso 1 1 calc R . .
H48C H 0.5379 0.5509 0.0623 0.157 Uiso 1 1 calc R . .
C49 C 0.0339(2) 0.50290(14) 0.24639(12) 0.0465(5) Uani 1 1 d . . .
C50 C 0.0062(2) 0.50404(16) 0.17843(12) 0.0540(6) Uani 1 1 d . A .
C51 C -0.0602(3) 0.44458(19) 0.17140(15) 0.0699(7) Uani 1 1 d . . .
H51 H -0.0790 0.4421 0.1268 0.084 Uiso 1 1 calc R A .
C52 C -0.0983(3) 0.3898(2) 0.22855(16) 0.0772(8) Uani 1 1 d . A .
H52 H -0.1423 0.3502 0.2225 0.093 Uiso 1 1 calc R . .
C53 C -0.0725(3) 0.39255(18) 0.29471(15) 0.0701(8) Uani 1 1 d . . .
H53 H -0.1004 0.3552 0.3331 0.084 Uiso 1 1 calc R A .
C54 C -0.0059(2) 0.44952(16) 0.30609(12) 0.0531(6) Uani 1 1 d . A .
C55 C 0.0189(2) 0.45291(18) 0.37986(13) 0.0629(7) Uani 1 1 d . . .
H55 H 0.0664 0.4973 0.3762 0.076 Uiso 1 1 calc R A .
C56 C 0.0977(3) 0.3605(2) 0.41384(16) 0.1042(11) Uani 1 1 d . A .
H56A H 0.1123 0.3652 0.4604 0.156 Uiso 1 1 calc R . .
H56B H 0.1762 0.3428 0.3858 0.156 Uiso 1 1 calc R . .
H56C H 0.0545 0.3151 0.4169 0.156 Uiso 1 1 calc R . .
C57 C -0.1024(3) 0.4872(3) 0.42474(17) 0.1148(13) Uani 1 1 d . A .
H57A H -0.0847 0.4890 0.4713 0.172 Uiso 1 1 calc R . .
H57B H -0.1527 0.4464 0.4276 0.172 Uiso 1 1 calc R . .
H57C H -0.1468 0.5479 0.4038 0.172 Uiso 1 1 calc R . .
C58 C 0.0437(2) 0.56748(17) 0.11497(12) 0.0612(7) Uani 1 1 d . . .
H58 H 0.0884 0.6037 0.1315 0.073 Uiso 1 1 calc R A .
C59 C 0.1313(3) 0.5144(2) 0.05979(15) 0.0952(10) Uani 1 1 d . A .
H59A H 0.1541 0.5570 0.0211 0.143 Uiso 1 1 calc R . .
H59B H 0.0901 0.4777 0.0430 0.143 Uiso 1 1 calc R . .
H59C H 0.2052 0.4751 0.0805 0.143 Uiso 1 1 calc R . .
C60 C -0.0714(3) 0.6347(2) 0.08252(17) 0.0970(10) Uani 1 1 d . A .
H60A H -0.0456 0.6746 0.0428 0.146 Uiso 1 1 calc R . .
H60B H -0.1223 0.6708 0.1171 0.146 Uiso 1 1 calc R . .
H60C H -0.1186 0.6009 0.0672 0.146 Uiso 1 1 calc R . .
C61 C 0.1223(5) 0.8521(4) 0.1860(3) 0.0679(16) Uani 0.592(5) 1 d PDU A 1
H61A H 0.1156 0.9163 0.1856 0.082 Uiso 0.592(5) 1 calc PR A 1
H61B H 0.1957 0.8279 0.1547 0.082 Uiso 0.592(5) 1 calc PR A 1
C62 C 0.0086(9) 0.8490(9) 0.1537(5) 0.078(2) Uani 0.592(5) 1 d PDU A 1
H62A H 0.0059 0.8837 0.1070 0.116 Uiso 0.592(5) 1 calc PR A 1
H62B H -0.0661 0.8751 0.1824 0.116 Uiso 0.592(5) 1 calc PR A 1
H62C H 0.0145 0.7863 0.1513 0.116 Uiso 0.592(5) 1 calc PR A 1
C63 C 0.0323(4) 0.8336(3) 0.3220(2) 0.0663(15) Uani 0.592(5) 1 d PDU A 1
H63A H 0.0152 0.8999 0.3171 0.080 Uiso 0.592(5) 1 calc PR A 1
H63B H -0.0390 0.8206 0.3085 0.080 Uiso 0.592(5) 1 calc PR A 1
C64 C 0.0528(10) 0.7912(7) 0.3970(4) 0.100(3) Uani 0.592(5) 1 d PDU A 1
H64A H -0.0206 0.8157 0.4273 0.150 Uiso 0.592(5) 1 calc PR A 1
H64B H 0.1228 0.8049 0.4103 0.150 Uiso 0.592(5) 1 calc PR A 1
H64C H 0.0692 0.7257 0.4016 0.150 Uiso 0.592(5) 1 calc PR A 1
C65 C 0.2772(10) 0.8106(9) 0.2845(5) 0.061(2) Uani 0.592(5) 1 d PDU A 1
H65A H 0.3392 0.7887 0.2466 0.073 Uiso 0.592(5) 1 calc PR A 1
H65B H 0.3060 0.7730 0.3282 0.073 Uiso 0.592(5) 1 calc PR A 1
C66 C 0.2730(19) 0.9117(10) 0.2873(13) 0.097(4) Uani 0.592(5) 1 d PDU A 1
H66A H 0.3543 0.9135 0.2948 0.146 Uiso 0.592(5) 1 calc PR A 1
H66B H 0.2137 0.9342 0.3254 0.146 Uiso 0.592(5) 1 calc PR A 1
H66C H 0.2484 0.9496 0.2436 0.146 Uiso 0.592(5) 1 calc PR A 1
C61' C 0.0274(5) 0.8576(4) 0.2486(3) 0.0552(19) Uani 0.408(5) 1 d PDU A 2
H61C H -0.0412 0.8325 0.2686 0.066 Uiso 0.408(5) 1 calc PR A 2
H61D H 0.0108 0.9179 0.2621 0.066 Uiso 0.408(5) 1 calc PR A 2
C62' C 0.0451(15) 0.8635(13) 0.1682(6) 0.091(5) Uani 0.408(5) 1 d PDU A 2
H62D H -0.0296 0.9031 0.1486 0.136 Uiso 0.408(5) 1 calc PR A 2
H62E H 0.0624 0.8031 0.1560 0.136 Uiso 0.408(5) 1 calc PR A 2
H62F H 0.1138 0.8880 0.1496 0.136 Uiso 0.408(5) 1 calc PR A 2
C63' C 0.1318(9) 0.7886(6) 0.3689(4) 0.086(3) Uani 0.408(5) 1 d PDU A 2
H63C H 0.2131 0.7564 0.3855 0.104 Uiso 0.408(5) 1 calc PR A 2
H63D H 0.1122 0.8515 0.3777 0.104 Uiso 0.408(5) 1 calc PR A 2
C64' C 0.0406(17) 0.7474(11) 0.4157(8) 0.119(5) Uani 0.408(5) 1 d PDU A 2
H64D H 0.0448 0.7527 0.4638 0.178 Uiso 0.408(5) 1 calc PR A 2
H64E H 0.0600 0.6836 0.4111 0.178 Uiso 0.408(5) 1 calc PR A 2
H64F H -0.0422 0.7792 0.4025 0.178 Uiso 0.408(5) 1 calc PR A 2
C65' C 0.2794(14) 0.8228(12) 0.2563(7) 0.066(4) Uani 0.408(5) 1 d PDU A 2
H65C H 0.3415 0.7818 0.2864 0.079 Uiso 0.408(5) 1 calc PR A 2
H65D H 0.3121 0.8179 0.2076 0.079 Uiso 0.408(5) 1 calc PR A 2
C66' C 0.253(3) 0.9236(15) 0.2695(18) 0.113(9) Uani 0.408(5) 1 d PDU A 2
H66D H 0.3292 0.9410 0.2596 0.169 Uiso 0.408(5) 1 calc PR A 2
H66E H 0.2213 0.9280 0.3178 0.169 Uiso 0.408(5) 1 calc PR A 2
H66F H 0.1925 0.9640 0.2391 0.169 Uiso 0.408(5) 1 calc PR A 2

loop_
_atom_site_aniso_label
_atom_site_aniso_U_11
_atom_site_aniso_U_22
_atom_site_aniso_U_33
_atom_site_aniso_U_23
_atom_site_aniso_U_13
_atom_site_aniso_U_12
B1 0.0499(16) 0.0453(16) 0.0562(17) 0.0011(13) -0.0072(13) -0.0035(12)
B2 0.0502(17) 0.0442(17) 0.110(3) -0.0265(17) 0.0001(17) -0.0127(14)
N1 0.0406(10) 0.0423(10) 0.0389(10) -0.0004(8) -0.0001(8) -0.0094(8)
N2 0.0432(10) 0.0352(10) 0.0411(10) -0.0052(8) -0.0014(8) -0.0111(8)
N3 0.0416(11) 0.0388(10) 0.0499(11) -0.0085(8) -0.0048(8) -0.0128(8)
N4 0.0363(10) 0.0382(10) 0.0441(10) -0.0073(8) -0.0052(8) -0.0080(8)
C1 0.0402(13) 0.0393(13) 0.0449(13) -0.0027(10) -0.0009(11) -0.0081(11)
C2 0.0443(13) 0.0444(13) 0.0480(14) -0.0054(10) 0.0014(10) -0.0052(11)
C3 0.0406(12) 0.0386(12) 0.0478(13) -0.0053(10) 0.0008(10) -0.0100(10)
C4 0.0462(13) 0.0386(12) 0.0388(12) -0.0053(10) -0.0054(10) -0.0072(10)
C5 0.0554(14) 0.0466(14) 0.0552(15) -0.0115(11) -0.0082(12) -0.0133(11)
C6 0.0780(18) 0.0636(17) 0.0593(17) -0.0233(13) -0.0096(14) -0.0182(14)
C7 0.086(2) 0.077(2) 0.0440(15) -0.0183(14) 0.0001(14) -0.0133(16)
C8 0.0733(18) 0.0649(17) 0.0483(15) -0.0069(13) 0.0048(13) -0.0226(14)
C9 0.0527(14) 0.0460(13) 0.0429(13) -0.0030(10) -0.0008(11) -0.0121(11)
C10 0.0630(16) 0.0523(15) 0.0542(14) -0.0073(12) 0.0033(12) -0.0258(12)
C11 0.125(3) 0.073(2) 0.081(2) 0.0018(16) -0.0003(19) -0.0571(19)
C12 0.078(2) 0.087(2) 0.104(2) -0.0220(18) -0.0193(18) -0.0273(17)
C13 0.0778(18) 0.0566(16) 0.0771(18) -0.0187(14) -0.0037(15) -0.0284(14)
C14 0.101(2) 0.117(3) 0.124(3) -0.040(2) -0.017(2) -0.061(2)
C15 0.123(3) 0.062(2) 0.127(3) -0.0010(19) -0.001(2) -0.0362(19)
C16 0.0412(12) 0.0500(14) 0.0396(12) 0.0022(10) -0.0011(10) -0.0077(10)
C17 0.0506(14) 0.0542(15) 0.0562(15) 0.0050(12) 0.0013(12) -0.0111(12)
C18 0.0736(19) 0.074(2) 0.0626(18) 0.0221(15) -0.0016(15) -0.0170(16)
C19 0.082(2) 0.103(3) 0.0527(17) 0.0149(17) -0.0150(15) -0.0186(19)
C20 0.0713(18) 0.097(2) 0.0579(17) -0.0019(16) -0.0195(14) -0.0232(16)
C21 0.0509(14) 0.0649(16) 0.0497(15) -0.0024(12) -0.0053(12) -0.0153(12)
C22 0.0661(17) 0.0694(18) 0.0642(16) -0.0059(14) -0.0085(13) -0.0316(14)
C23 0.124(3) 0.075(2) 0.150(3) -0.026(2) 0.038(3) -0.033(2)
C24 0.072(2) 0.114(3) 0.140(3) -0.004(2) 0.001(2) -0.041(2)
C25 0.0745(19) 0.0595(18) 0.0815(19) 0.0092(14) -0.0047(15) -0.0267(15)
C26 0.114(3) 0.094(3) 0.209(5) -0.056(3) 0.001(3) -0.030(2)
C27 0.086(3) 0.209(5) 0.233(5) -0.098(4) 0.042(3) -0.079(3)
C28 0.0539(15) 0.0661(17) 0.0723(18) -0.0061(14) -0.0068(13) 0.0035(13)
C29 0.0650(19) 0.106(3) 0.099(2) 0.0031(19) 0.0072(17) -0.0207(18)
C30 0.0695(18) 0.0530(17) 0.110(2) 0.0150(16) -0.0225(17) -0.0110(14)
C31 0.087(2) 0.0544(18) 0.164(3) -0.019(2) -0.027(2) -0.0180(16)
C32 0.0682(17) 0.0727(19) 0.0670(18) -0.0036(14) -0.0208(14) -0.0002(14)
C33 0.094(2) 0.113(3) 0.093(2) -0.009(2) -0.0431(19) 0.010(2)
C34 0.0446(14) 0.0370(13) 0.0467(13) -0.0082(10) -0.0058(10) -0.0091(11)
C35 0.0396(12) 0.0397(13) 0.0593(15) -0.0112(11) -0.0030(11) -0.0067(10)
C36 0.0365(12) 0.0422(13) 0.0470(13) -0.0090(10) -0.0025(10) -0.0064(10)
C37 0.0368(12) 0.0384(12) 0.0575(15) -0.0101(10) -0.0058(11) -0.0088(10)
C38 0.0444(13) 0.0469(14) 0.0635(16) -0.0169(11) 0.0040(12) -0.0145(11)
C39 0.0512(16) 0.0741(19) 0.091(2) -0.0233(16) 0.0104(15) -0.0233(14)
C40 0.0426(16) 0.092(2) 0.121(3) -0.026(2) -0.0058(18) -0.0178(15)
C41 0.0582(18) 0.083(2) 0.098(2) -0.0144(17) -0.0338(17) -0.0100(15)
C42 0.0477(15) 0.0583(15) 0.0626(16) -0.0107(12) -0.0174(12) -0.0062(12)
C43 0.0768(19) 0.084(2) 0.0550(17) -0.0056(14) -0.0231(14) -0.0144(15)
C44 0.142(3) 0.096(2) 0.0648(19) -0.0123(17) -0.033(2) -0.023(2)
C45 0.136(3) 0.101(3) 0.074(2) -0.0024(18) -0.024(2) -0.053(2)
C46 0.0690(16) 0.0610(16) 0.0509(15) -0.0110(12) 0.0042(12) -0.0250(13)
C47 0.145(3) 0.076(2) 0.074(2) -0.0038(16) 0.003(2) -0.049(2)
C48 0.172(4) 0.070(2) 0.078(2) -0.0237(17) -0.021(2) -0.033(2)
C49 0.0469(13) 0.0387(12) 0.0582(15) -0.0096(11) -0.0064(11) -0.0165(10)
C50 0.0577(15) 0.0540(15) 0.0566(15) -0.0117(12) -0.0071(12) -0.0224(12)
C51 0.0849(19) 0.0722(18) 0.0688(18) -0.0177(15) -0.0120(15) -0.0395(16)
C52 0.092(2) 0.074(2) 0.087(2) -0.0162(17) -0.0107(17) -0.0515(17)
C53 0.084(2) 0.0640(17) 0.0727(19) -0.0033(14) -0.0030(15) -0.0422(15)
C54 0.0577(15) 0.0467(14) 0.0573(15) -0.0056(11) -0.0022(12) -0.0213(12)
C55 0.0748(18) 0.0614(17) 0.0545(15) -0.0047(13) -0.0028(14) -0.0266(14)
C56 0.137(3) 0.089(2) 0.070(2) -0.0005(17) -0.025(2) -0.008(2)
C57 0.093(3) 0.159(4) 0.093(2) -0.061(2) 0.010(2) -0.020(2)
C58 0.0717(17) 0.0640(16) 0.0522(15) -0.0071(13) -0.0093(13) -0.0252(14)
C59 0.103(2) 0.100(2) 0.073(2) -0.0150(18) 0.0097(18) -0.022(2)
C60 0.090(2) 0.089(2) 0.094(2) 0.0137(18) -0.0138(19) -0.0143(18)
C61 0.075(4) 0.055(3) 0.073(4) 0.002(3) -0.020(3) -0.019(3)
C62 0.066(5) 0.082(5) 0.075(5) 0.006(4) -0.019(4) -0.011(4)
C63 0.054(3) 0.059(3) 0.089(4) -0.030(3) -0.004(3) -0.011(2)
C64 0.107(6) 0.123(9) 0.059(5) -0.028(5) 0.009(5) -0.016(6)
C65 0.065(4) 0.046(4) 0.075(6) -0.014(4) -0.004(4) -0.020(3)
C66 0.076(7) 0.063(5) 0.162(9) -0.043(6) -0.026(6) -0.012(4)
C61' 0.052(4) 0.041(3) 0.071(5) -0.008(3) -0.001(3) -0.012(3)
C62' 0.108(13) 0.081(8) 0.073(6) 0.024(6) -0.041(8) -0.019(8)
C63' 0.098(7) 0.068(5) 0.087(7) -0.031(5) 0.012(5) -0.012(5)
C64' 0.148(10) 0.126(12) 0.072(8) -0.013(7) 0.034(7) -0.046(9)
C65' 0.067(6) 0.047(6) 0.085(10) -0.018(7) 0.015(7) -0.025(4)
C66' 0.071(10) 0.066(8) 0.23(2) -0.054(11) 0.004(12) -0.048(9)

loop_
_atom_type_symbol
_atom_type_description
_atom_type_scat_dispersion_real
_atom_type_scat_dispersion_imag
_atom_type_scat_source
C C 0.0033 0.0016 'International Tables Vol C Tables 4.2.6.8 and 6.1.1.4'
H H 0.0000 0.0000 'International Tables Vol C Tables 4.2.6.8 and 6.1.1.4'
B B 0.0013 0.0007 'International Tables Vol C Tables 4.2.6.8 and 6.1.1.4'
N N 0.0061 0.0033 'International Tables Vol C Tables 4.2.6.8 and 6.1.1.4'

loop_
_geom_angle_atom_site_label_1
_geom_angle_atom_site_label_2
_geom_angle_atom_site_label_3
_geom_angle
C3 B1 C32 111.0(2)
C3 B1 C28 106.62(19)
C32 B1 C28 110.9(2)
C3 B1 C30 107.9(2)
C32 B1 C30 110.6(2)
C28 B1 C30 109.8(2)
C65 B2 C61' 132.7(5)
C65 B2 C63 117.9(5)
C61' B2 C63 54.2(3)
C65 B2 C65' 19.5(7)
C61' B2 C65' 121.9(7)
C63 B2 C65' 128.6(7)
C65 B2 C36 115.8(5)
C61' B2 C36 109.2(3)
C63 B2 C36 110.1(2)
C65' B2 C36 116.9(7)
C65 B2 C63' 80.1(5)
C61' B2 C63' 104.5(4)
C63 B2 C63' 50.7(4)
C65' B2 C63' 98.8(6)
C36 B2 C63' 101.9(3)
C65 B2 C61 103.0(4)
C61' B2 C61 52.8(3)
C63 B2 C61 106.2(3)
C65' B2 C61 83.9(5)
C36 B2 C61 101.7(2)
C63' B2 C61 151.8(4)
C1 N1 C2 107.29(18)
C1 N1 C16 126.08(18)
C2 N1 C16 126.44(18)
C1 N2 C3 111.04(17)
C1 N2 C4 119.33(17)
C3 N2 C4 129.51(17)
C34 N3 C35 107.65(17)
C34 N3 C49 124.75(18)
C35 N3 C49 127.39(17)
C34 N4 C36 110.98(17)
C34 N4 C37 120.93(17)
C36 N4 C37 127.98(17)
N1 C1 N2 108.77(19)
N1 C1 H1 123.4(12)
N2 C1 H1 127.9(12)
N1 C2 C3 110.82(19)
N1 C2 H2 124.6
C3 C2 H2 124.6
C2 C3 N2 102.08(18)
C2 C3 B1 128.1(2)
N2 C3 B1 129.67(19)
C9 C4 C5 123.6(2)
C9 C4 N2 118.73(18)
C5 C4 N2 117.48(19)
C6 C5 C4 116.6(2)
C6 C5 C13 120.3(2)
C4 C5 C13 123.0(2)
C7 C6 C5 121.1(2)
C7 C6 H6 119.5
C5 C6 H6 119.5
C8 C7 C6 121.1(2)
C8 C7 H7 119.4
C6 C7 H7 119.4
C7 C8 C9 120.9(2)
C7 C8 H8 119.5
C9 C8 H8 119.5
C4 C9 C8 116.6(2)
C4 C9 C10 123.42(19)
C8 C9 C10 120.0(2)
C9 C10 C11 112.6(2)
C9 C10 C12 111.0(2)
C11 C10 C12 110.6(2)
C9 C10 H10 107.5
C11 C10 H10 107.5
C12 C10 H10 107.5
C10 C11 H11A 109.5
C10 C11 H11B 109.5
H11A C11 H11B 109.5
C10 C11 H11C 109.5
H11A C11 H11C 109.5
H11B C11 H11C 109.5
C10 C12 H12A 109.5
C10 C12 H12B 109.5
H12A C12 H12B 109.5
C10 C12 H12C 109.5
H12A C12 H12C 109.5
H12B C12 H12C 109.5
C5 C13 C15 111.0(2)
C5 C13 C14 112.6(2)
C15 C13 C14 110.1(2)
C5 C13 H13 107.6
C15 C13 H13 107.6
C14 C13 H13 107.6
C13 C14 H14A 109.5
C13 C14 H14B 109.5
H14A C14 H14B 109.5
C13 C14 H14C 109.5
H14A C14 H14C 109.5
H14B C14 H14C 109.5
C13 C15 H15A 109.5
C13 C15 H15B 109.5
H15A C15 H15B 109.5
C13 C15 H15C 109.5
H15A C15 H15C 109.5
H15B C15 H15C 109.5
C17 C16 C21 123.8(2)
C17 C16 N1 118.6(2)
C21 C16 N1 117.55(19)
C16 C17 C18 116.2(2)
C16 C17 C25 123.1(2)
C18 C17 C25 120.6(2)
C19 C18 C17 121.2(3)
C19 C18 H18 119.4
C17 C18 H18 119.4
C18 C19 C20 121.1(3)
C18 C19 H19 119.4
C20 C19 H19 119.4
C19 C20 C21 120.7(3)
C19 C20 H20 119.6
C21 C20 H20 119.6
C16 C21 C20 116.8(2)
C16 C21 C22 122.6(2)
C20 C21 C22 120.6(2)
C21 C22 C23 112.0(2)
C21 C22 C24 111.7(2)
C23 C22 C24 111.7(3)
C21 C22 H22 107.0
C23 C22 H22 107.0
C24 C22 H22 107.0
C22 C23 H23A 109.5
C22 C23 H23B 109.5
H23A C23 H23B 109.5
C22 C23 H23C 109.5
H23A C23 H23C 109.5
H23B C23 H23C 109.5
C22 C24 H24A 109.5
C22 C24 H24B 109.5
H24A C24 H24B 109.5
C22 C24 H24C 109.5
H24A C24 H24C 109.5
H24B C24 H24C 109.5
C17 C25 C26 112.8(2)
C17 C25 C27 111.8(3)
C26 C25 C27 109.2(3)
C17 C25 H25 107.6
C26 C25 H25 107.6
C27 C25 H25 107.6
C25 C26 H26A 109.5
C25 C26 H26B 109.5
H26A C26 H26B 109.5
C25 C26 H26C 109.5
H26A C26 H26C 109.5
H26B C26 H26C 109.5
C25 C27 H27A 109.5
C25 C27 H27B 109.5
H27A C27 H27B 109.5
C25 C27 H27C 109.5
H27A C27 H27C 109.5
H27B C27 H27C 109.5
C29 C28 B1 116.7(2)
C29 C28 H28A 108.1
B1 C28 H28A 108.1
C29 C28 H28B 108.1
B1 C28 H28B 108.1
H28A C28 H28B 107.3
C28 C29 H29A 109.5
C28 C29 H29B 109.5
H29A C29 H29B 109.5
C28 C29 H29C 109.5
H29A C29 H29C 109.5
H29B C29 H29C 109.5
C31 C30 B1 117.6(2)
C31 C30 H30A 107.9
B1 C30 H30A 107.9
C31 C30 H30B 107.9
B1 C30 H30B 107.9
H30A C30 H30B 107.2
C30 C31 H31A 109.5
C30 C31 H31B 109.5
H31A C31 H31B 109.5
C30 C31 H31C 109.5
H31A C31 H31C 109.5
H31B C31 H31C 109.5
C33 C32 B1 115.5(2)
C33 C32 H32A 108.4
B1 C32 H32A 108.4
C33 C32 H32B 108.4
B1 C32 H32B 108.4
H32A C32 H32B 107.5
C32 C33 H33A 109.5
C32 C33 H33B 109.5
H33A C33 H33B 109.5
C32 C33 H33C 109.5
H33A C33 H33C 109.5
H33B C33 H33C 109.5
N3 C34 N4 108.36(19)
N3 C34 H34 127.1(12)
N4 C34 H34 124.6(12)
C36 C35 N3 110.60(18)
C36 C35 H35 124.7
N3 C35 H35 124.7
C35 C36 N4 102.41(18)
C35 C36 B2 126.75(19)
N4 C36 B2 130.74(19)
C38 C37 C42 124.2(2)
C38 C37 N4 118.66(19)
C42 C37 N4 117.09(19)
C37 C38 C39 116.3(2)
C37 C38 C46 123.7(2)
C39 C38 C46 120.0(2)
C40 C39 C38 121.4(3)
C40 C39 H39 119.3
C38 C39 H39 119.3
C41 C40 C39 120.7(3)
C41 C40 H40 119.6
C39 C40 H40 119.6
C40 C41 C42 121.2(3)
C40 C41 H41 119.4
C42 C41 H41 119.4
C37 C42 C41 116.2(2)
C37 C42 C43 122.3(2)
C41 C42 C43 121.5(2)
C44 C43 C42 112.8(2)
C44 C43 C45 110.5(2)
C42 C43 C45 110.9(2)
C44 C43 H43 107.4
C42 C43 H43 107.4
C45 C43 H43 107.4
C43 C44 H44A 109.5
C43 C44 H44B 109.5
H44A C44 H44B 109.5
C43 C44 H44C 109.5
H44A C44 H44C 109.5
H44B C44 H44C 109.5
C43 C45 H45A 109.5
C43 C45 H45B 109.5
H45A C45 H45B 109.5
C43 C45 H45C 109.5
H45A C45 H45C 109.5
H45B C45 H45C 109.5
C38 C46 C48 111.0(2)
C38 C46 C47 113.4(2)
C48 C46 C47 109.4(2)
C38 C46 H46 107.6
C48 C46 H46 107.6
C47 C46 H46 107.6
C46 C47 H47A 109.5
C46 C47 H47B 109.5
H47A C47 H47B 109.5
C46 C47 H47C 109.5
H47A C47 H47C 109.5
H47B C47 H47C 109.5
C46 C48 H48A 109.5
C46 C48 H48B 109.5
H48A C48 H48B 109.5
C46 C48 H48C 109.5
H48A C48 H48C 109.5
H48B C48 H48C 109.5
C54 C49 C50 123.8(2)
C54 C49 N3 118.80(19)
C50 C49 N3 117.36(19)
C49 C50 C51 116.5(2)
C49 C50 C58 122.7(2)
C51 C50 C58 120.9(2)
C52 C51 C50 121.3(2)
C52 C51 H51 119.4
C50 C51 H51 119.4
C53 C52 C51 120.5(2)
C53 C52 H52 119.7
C51 C52 H52 119.7
C52 C53 C54 121.7(2)
C52 C53 H53 119.1
C54 C53 H53 119.1
C49 C54 C53 116.1(2)
C49 C54 C55 123.2(2)
C53 C54 C55 120.7(2)
C54 C55 C56 111.6(2)
C54 C55 C57 110.7(2)
C56 C55 C57 111.6(3)
C54 C55 H55 107.6
C56 C55 H55 107.6
C57 C55 H55 107.6
C55 C56 H56A 109.5
C55 C56 H56B 109.5
H56A C56 H56B 109.5
C55 C56 H56C 109.5
H56A C56 H56C 109.5
H56B C56 H56C 109.5
C55 C57 H57A 109.5
C55 C57 H57B 109.5
H57A C57 H57B 109.5
C55 C57 H57C 109.5
H57A C57 H57C 109.5
H57B C57 H57C 109.5
C50 C58 C59 112.1(2)
C50 C58 C60 110.9(2)
C59 C58 C60 110.7(2)
C50 C58 H58 107.6
C59 C58 H58 107.6
C60 C58 H58 107.6
C58 C59 H59A 109.5
C58 C59 H59B 109.5
H59A C59 H59B 109.5
C58 C59 H59C 109.5
H59A C59 H59C 109.5
H59B C59 H59C 109.5
C58 C60 H60A 109.5
C58 C60 H60B 109.5
H60A C60 H60B 109.5
C58 C60 H60C 109.5
H60A C60 H60C 109.5
H60B C60 H60C 109.5
C62 C61 B2 119.5(6)
C62 C61 H61A 107.4
B2 C61 H61A 107.4
C62 C61 H61B 107.4
B2 C61 H61B 107.4
H61A C61 H61B 107.0
C61 C62 H62A 109.5
C61 C62 H62B 109.5
H62A C62 H62B 109.5
C61 C62 H62C 109.5
H62A C62 H62C 109.5
H62B C62 H62C 109.5
C64 C63 B2 109.2(5)
C64 C63 H63A 109.8
B2 C63 H63A 109.8
C64 C63 H63B 109.8
B2 C63 H63B 109.8
H63A C63 H63B 108.3
C63 C64 H64A 109.5
C63 C64 H64B 109.5
H64A C64 H64B 109.5
C63 C64 H64C 109.5
H64A C64 H64C 109.5
H64B C64 H64C 109.5
B2 C65 C66 117.1(10)
B2 C65 H65A 108.0
C66 C65 H65A 108.0
B2 C65 H65B 108.0
C66 C65 H65B 108.0
H65A C65 H65B 107.3
C65 C66 H66A 109.5
C65 C66 H66B 109.5
H66A C66 H66B 109.5
C65 C66 H66C 109.5
H66A C66 H66C 109.5
H66B C66 H66C 109.5
C62' C61' B2 104.5(7)
C62' C61' H61C 110.9
B2 C61' H61C 110.9
C62' C61' H61D 110.9
B2 C61' H61D 110.9
H61C C61' H61D 108.9
C61' C62' H62D 109.5
C61' C62' H62E 109.5
H62D C62' H62E 109.5
C61' C62' H62F 109.5
H62D C62' H62F 109.5
H62E C62' H62F 109.5
C64' C63' B2 123.0(9)
C64' C63' H63C 106.6
B2 C63' H63C 106.6
C64' C63' H63D 106.6
B2 C63' H63D 106.6
H63C C63' H63D 106.5
C63' C64' H64D 109.5
C63' C64' H64E 109.5
H64D C64' H64E 109.5
C63' C64' H64F 109.5
H64D C64' H64F 109.5
H64E C64' H64F 109.5
C66' C65' B2 109.5(12)
C66' C65' H65C 109.8
B2 C65' H65C 109.8
C66' C65' H65D 109.8
B2 C65' H65D 109.8
H65C C65' H65D 108.2
C65' C66' H66D 109.5
C65' C66' H66E 109.5
H66D C66' H66E 109.5
C65' C66' H66F 109.5
H66D C66' H66F 109.5
H66E C66' H66F 109.5

loop_
_geom_bond_atom_site_label_1
_geom_bond_atom_site_label_2
_geom_bond_distance
B1 C3 1.658(3)
B1 C32 1.628(4)
B1 C28 1.638(4)
B1 C30 1.633(4)
B2 C65 1.577(10)
B2 C61' 1.530(6)
B2 C63 1.557(5)
B2 C65' 1.618(13)
B2 C36 1.642(3)
B2 C63' 1.825(9)
B2 C61 1.787(6)
N1 C1 1.322(3)
N1 C2 1.379(3)
N1 C16 1.447(3)
N2 C1 1.326(3)
N2 C3 1.412(3)
N2 C4 1.457(3)
N3 C34 1.321(3)
N3 C35 1.379(3)
N3 C49 1.449(3)
N4 C34 1.332(3)
N4 C36 1.409(2)
N4 C37 1.451(3)
C1 H1 0.96(2)
C2 C3 1.365(3)
C2 H2 0.9300
C4 C9 1.395(3)
C4 C5 1.395(3)
C5 C6 1.393(3)
C5 C13 1.512(3)
C6 C7 1.362(4)
C6 H6 0.9300
C7 C8 1.372(3)
C7 H7 0.9300
C8 C9 1.392(3)
C8 H8 0.9300
C9 C10 1.515(3)
C10 C11 1.523(3)
C10 C12 1.524(4)
C10 H10 0.9800
C11 H11A 0.9600
C11 H11B 0.9600
C11 H11C 0.9600
C12 H12A 0.9600
C12 H12B 0.9600
C12 H12C 0.9600
C13 C15 1.516(4)
C13 C14 1.532(4)
C13 H13 0.9800
C14 H14A 0.9600
C14 H14B 0.9600
C14 H14C 0.9600
C15 H15A 0.9600
C15 H15B 0.9600
C15 H15C 0.9600
C16 C17 1.392(3)
C16 C21 1.385(3)
C17 C18 1.393(4)
C17 C25 1.509(4)
C18 C19 1.359(4)
C18 H18 0.9300
C19 C20 1.368(4)
C19 H19 0.9300
C20 C21 1.390(3)
C20 H20 0.9300
C21 C22 1.518(3)
C22 C23 1.514(4)
C22 C24 1.522(4)
C22 H22 0.9800
C23 H23A 0.9600
C23 H23B 0.9600
C23 H23C 0.9600
C24 H24A 0.9600
C24 H24B 0.9600
C24 H24C 0.9600
C25 C26 1.513(4)
C25 C27 1.506(4)
C25 H25 0.9800
C26 H26A 0.9600
C26 H26B 0.9600
C26 H26C 0.9600
C27 H27A 0.9600
C27 H27B 0.9600
C27 H27C 0.9600
C28 C29 1.518(4)
C28 H28A 0.9700
C28 H28B 0.9700
C29 H29A 0.9600
C29 H29B 0.9600
C29 H29C 0.9600
C30 C31 1.522(4)
C30 H30A 0.9700
C30 H30B 0.9700
C31 H31A 0.9600
C31 H31B 0.9600
C31 H31C 0.9600
C32 C33 1.542(3)
C32 H32A 0.9700
C32 H32B 0.9700
C33 H33A 0.9600
C33 H33B 0.9600
C33 H33C 0.9600
C34 H34 0.93(2)
C35 C36 1.361(3)
C35 H35 0.9300
C37 C38 1.391(3)
C37 C42 1.388(3)
C38 C39 1.391(3)
C38 C46 1.509(3)
C39 C40 1.366(4)
C39 H39 0.9300
C40 C41 1.367(4)
C40 H40 0.9300
C41 C42 1.397(4)
C41 H41 0.9300
C42 C43 1.511(4)
C43 C44 1.524(4)
C43 C45 1.526(4)
C43 H43 0.9800
C44 H44A 0.9600
C44 H44B 0.9600
C44 H44C 0.9600
C45 H45A 0.9600
C45 H45B 0.9600
C45 H45C 0.9600
C46 C48 1.521(4)
C46 C47 1.519(3)
C46 H46 0.9800
C47 H47A 0.9600
C47 H47B 0.9600
C47 H47C 0.9600
C48 H48A 0.9600
C48 H48B 0.9600
C48 H48C 0.9600
C49 C54 1.391(3)
C49 C50 1.394(3)
C50 C51 1.388(3)
C50 C58 1.516(3)
C51 C52 1.363(4)
C51 H51 0.9300
C52 C53 1.368(4)
C52 H52 0.9300
C53 C54 1.386(3)
C53 H53 0.9300
C54 C55 1.510(3)
C55 C56 1.517(4)
C55 C57 1.513(4)
C55 H55 0.9800
C56 H56A 0.9600
C56 H56B 0.9600
C56 H56C 0.9600
C57 H57A 0.9600
C57 H57B 0.9600
C57 H57C 0.9600
C58 C59 1.522(4)
C58 C60 1.526(4)
C58 H58 0.9800
C59 H59A 0.9600
C59 H59B 0.9600
C59 H59C 0.9600
C60 H60A 0.9600
C60 H60B 0.9600
C60 H60C 0.9600
C61 C62 1.528(8)
C61 H61A 0.9700
C61 H61B 0.9700
C62 H62A 0.9600
C62 H62B 0.9600
C62 H62C 0.9600
C63 C64 1.498(9)
C63 H63A 0.9700
C63 H63B 0.9700
C64 H64A 0.9600
C64 H64B 0.9600
C64 H64C 0.9600
C65 C66 1.559(9)
C65 H65A 0.9700
C65 H65B 0.9700
C66 H66A 0.9600
C66 H66B 0.9600
C66 H66C 0.9600
C61' C62' 1.531(12)
C61' H61C 0.9700
C61' H61D 0.9700
C62' H62D 0.9600
C62' H62E 0.9600
C62' H62F 0.9600
C63' C64' 1.483(12)
C63' H63C 0.9700
C63' H63D 0.9700
C64' H64D 0.9600
C64' H64E 0.9600
C64' H64F 0.9600
C65' C66' 1.556(12)
C65' H65C 0.9700
C65' H65D 0.9700
C66' H66D 0.9600
C66' H66E 0.9600
C66' H66F 0.9600
